data_7046722
loop_
_publ_author_name
'Zhang, Yu'
'Wang, Xinxin'
'Wang, Yaorong'
'Yuan, Dan'
'Yao, Yingming'

_publ_section_title
;
 Hydrophosphination of alkenes and alkynes with primary phosphines
 catalyzed by zirconium complexes bearing aminophenolato ligands.
;
_journal_issue 27
_journal_name_full 'Dalton transactions (Cambridge, England : 2003)'
_journal_page_first 9090
_journal_page_last 9095
_journal_paper_doi 10.1039/c8dt02122h
_journal_volume 47
_journal_year 2018
_chemical_formula_moiety 'C50 H69 N O2 Zr'
_chemical_formula_sum 'C50 H69 N O2 Zr'
_chemical_formula_weight 807.28
_chemical_properties_physical Air-sensitive,Moisture-sensitive
_space_group_IT_number 19
_space_group_name_Hall 'P 2ac 2ab'
_space_group_name_H-M_alt 'P 21 21 21'
_symmetry_cell_setting orthorhombic
_symmetry_space_group_name_Hall 'P 2ac 2ab'
_symmetry_space_group_name_H-M 'P 21 21 21'
_atom_sites_solution_hydrogens geom
_atom_sites_solution_primary direct
_atom_sites_solution_secondary difmap
_audit_creation_method SHELXL-97
_audit_update_record
;
2018-02-25 deposited with the CCDC.
2018-06-18 downloaded from the CCDC.
;
_cell_angle_alpha 90.00
_cell_angle_beta 90.00
_cell_angle_gamma 90.00
_cell_formula_units_Z 4
_cell_length_a 11.1352(4)
_cell_length_b 17.7158(8)
_cell_length_c 23.1421(9)
_cell_measurement_reflns_used 4342
_cell_measurement_temperature 223(2)
_cell_measurement_theta_max 25.4320
_cell_measurement_theta_min 3.4050
_cell_volume 4565.2(3)
_computing_cell_refinement
;
CrysAlisPro, Agilent Technologies,
Version 1.171.36.32 (release 02-08-2013 CrysAlis171 .NET)
(compiled Aug  2 2013,16:46:58)
;
_computing_data_collection
;
CrysAlisPro, Agilent Technologies,
Version 1.171.36.32 (release 02-08-2013 CrysAlis171 .NET)
(compiled Aug  2 2013,16:46:58)
;
_computing_data_reduction
;
CrysAlisPro, Agilent Technologies,
Version 1.171.36.32 (release 02-08-2013 CrysAlis171 .NET)
(compiled Aug  2 2013,16:46:58)
;
_computing_molecular_graphics
;
O. V. Dolomanov, L. J. Bourhis, R. J. Gildea, J. A. K. Howard and H. Puschmann,
OLEX2: a complete structure solution, refinement and analysis program.
J. Appl. Cryst. (2009). 42, 339-341.
;
_computing_publication_material
;
O. V. Dolomanov, L. J. Bourhis, R. J. Gildea, J. A. K. Howard and H. Puschmann,
OLEX2: a complete structure solution, refinement and analysis program.
J. Appl. Cryst. (2009). 42, 339-341.
;
_computing_structure_refinement 'SHELXL-97 (Sheldrick, 1997)'
_computing_structure_solution 'SHELXS-97 (Sheldrick, 1990)'
_diffrn_ambient_temperature 223(2)
_diffrn_detector_area_resol_mean 10.4471
_diffrn_measured_fraction_theta_full 0.998
_diffrn_measured_fraction_theta_max 0.998
_diffrn_measurement_device_type 'Xcalibur, Atlas, Gemini'
_diffrn_measurement_method '\w scans'
_diffrn_radiation_monochromator graphite
_diffrn_radiation_source 'fine-focus sealed tube'
_diffrn_radiation_type MoK\a
_diffrn_radiation_wavelength 0.71073
_diffrn_reflns_av_R_equivalents 0.0596
_diffrn_reflns_av_sigmaI/netI 0.1050
_diffrn_reflns_limit_h_max 13
_diffrn_reflns_limit_h_min -12
_diffrn_reflns_limit_k_max 22
_diffrn_reflns_limit_k_min -14
_diffrn_reflns_limit_l_max 21
_diffrn_reflns_limit_l_min -28
_diffrn_reflns_number 19921
_diffrn_reflns_theta_full 26.37
_diffrn_reflns_theta_max 26.37
_diffrn_reflns_theta_min 2.88
_exptl_absorpt_coefficient_mu 0.278
_exptl_absorpt_correction_T_max 1.00000
_exptl_absorpt_correction_T_min 0.85675
_exptl_absorpt_correction_type multi-scan
_exptl_absorpt_process_details
;
CrysAlisPro, Agilent Technologies,
Version 1.171.36.32 (release 02-08-2013 CrysAlis171 .NET)
(compiled Aug  2 2013,16:46:58)
Empirical absorption correction using spherical harmonics,
 implemented in SCALE3 ABSPACK scaling algorithm.
;
_exptl_crystal_colour 'clear light colourless'
_exptl_crystal_density_diffrn 1.175
_exptl_crystal_density_method 'not measured'
_exptl_crystal_description block
_exptl_crystal_F_000 1728
_exptl_crystal_size_max 0.5000
_exptl_crystal_size_mid 0.3000
_exptl_crystal_size_min 0.2000
_refine_diff_density_max 1.422
_refine_diff_density_min -1.032
_refine_diff_density_rms 0.083
_refine_ls_abs_structure_details 'Flack H D (1983), Acta Cryst. A39, 876-881'
_refine_ls_abs_structure_Flack -0.03(6)
_refine_ls_extinction_method none
_refine_ls_goodness_of_fit_ref 1.051
_refine_ls_hydrogen_treatment constr
_refine_ls_matrix_type full
_refine_ls_number_parameters 439
_refine_ls_number_reflns 9290
_refine_ls_number_restraints 6
_refine_ls_restrained_S_all 1.058
_refine_ls_R_factor_all 0.1054
_refine_ls_R_factor_gt 0.0677
_refine_ls_shift/su_max 0.002
_refine_ls_shift/su_mean 0.000
_refine_ls_structure_factor_coef Fsqd
_refine_ls_weighting_details 'calc w=1/[\s^2^(Fo^2^)+(0.0890P)^2^+0.0591P] where P=(Fo^2^+2Fc^2^)/3'
_refine_ls_weighting_scheme calc
_refine_ls_wR_factor_gt 0.1567
_refine_ls_wR_factor_ref 0.1765
_reflns_number_gt 6526
_reflns_number_total 9290
_reflns_threshold_expression >2sigma(I)
_cod_data_source_file c8dt02122h2.cif
_cod_data_source_block g161014a
_cod_depositor_comments 'Adding full bibliography for 7046722.cif.'
_cod_database_code 7046722

loop_
_symmetry_equiv_pos_as_xyz
'x, y, z'
'-x+1/2, -y, z+1/2'
'x+1/2, -y+1/2, -z'
'-x, y+1/2, -z+1/2'

loop_
_atom_site_label
_atom_site_type_symbol
_atom_site_fract_x
_atom_site_fract_y
_atom_site_fract_z
_atom_site_U_iso_or_equiv
_atom_site_adp_type
_atom_site_occupancy
_atom_site_symmetry_multiplicity
_atom_site_calc_flag
_atom_site_refinement_flags
Zr1 Zr 0.44826(4) 0.07228(3) 0.77263(2) 0.02856(15) Uani 1 1 d .
N1 N 0.5851(4) 0.1708(3) 0.74822(19) 0.0300(11) Uani 1 1 d .
O1 O 0.4168(3) 0.0820(2) 0.68809(15) 0.0332(10) Uani 1 1 d .
O2 O 0.5321(3) 0.0862(2) 0.84845(15) 0.0355(9) Uani 1 1 d .
C1 C 0.7066(7) 0.1420(4) 0.7285(5) 0.0845(12) Uani 1 1 d D
H1 H 0.7401 0.1258 0.7656 0.101 Uiso 1 1 calc R
C2 C 0.7161(6) 0.0741(5) 0.6969(5) 0.0845(12) Uani 1 1 d D
H2A H 0.6963 0.0834 0.6567 0.101 Uiso 1 1 calc R
H2B H 0.6596 0.0374 0.7120 0.101 Uiso 1 1 calc R
C3 C 0.8466(6) 0.0420(4) 0.7013(5) 0.0845(12) Uani 1 1 d D
H3A H 0.8640 0.0280 0.7410 0.101 Uiso 1 1 calc R
H3B H 0.8543 -0.0027 0.6774 0.101 Uiso 1 1 calc R
C4 C 0.9333(7) 0.1017(4) 0.6813(5) 0.0845(12) Uani 1 1 d D
H4A H 1.0122 0.0882 0.6959 0.101 Uiso 1 1 calc R
H4B H 0.9373 0.0990 0.6395 0.101 Uiso 1 1 calc R
C5 C 0.9135(7) 0.1740(4) 0.6955(5) 0.0845(12) Uani 1 1 d D
H5A H 0.9392 0.2040 0.6627 0.101 Uiso 1 1 calc R
H5B H 0.9681 0.1857 0.7269 0.101 Uiso 1 1 calc R
C6 C 0.7953(6) 0.2033(4) 0.7127(5) 0.0845(12) Uani 1 1 d D
H6A H 0.7626 0.2329 0.6812 0.101 Uiso 1 1 calc R
H6B H 0.8055 0.2367 0.7456 0.101 Uiso 1 1 calc R
C7 C 0.4494(5) 0.1184(3) 0.6386(2) 0.0273(11) Uani 1 1 d .
C8 C 0.4256(5) 0.0882(3) 0.5832(2) 0.0308(13) Uani 1 1 d .
C9 C 0.4717(5) 0.1295(3) 0.5363(2) 0.0330(14) Uani 1 1 d .
H9 H 0.4579 0.1106 0.4994 0.040 Uiso 1 1 calc R
C10 C 0.5354(5) 0.1956(3) 0.5406(2) 0.0317(13) Uani 1 1 d .
C11 C 0.5529(6) 0.2242(3) 0.5963(2) 0.0331(12) Uani 1 1 d .
H11 H 0.5942 0.2694 0.6009 0.040 Uiso 1 1 calc R
C12 C 0.5101(5) 0.1865(3) 0.6451(2) 0.0313(13) Uani 1 1 d .
C13 C 0.5269(5) 0.2205(3) 0.7038(2) 0.0337(14) Uani 1 1 d .
H13A H 0.4488 0.2357 0.7183 0.040 Uiso 1 1 calc R
H13B H 0.5750 0.2658 0.6997 0.040 Uiso 1 1 calc R
C14 C 0.3567(6) 0.0142(4) 0.5753(3) 0.0368(14) Uani 1 1 d .
C15 C 0.4326(6) -0.0516(3) 0.5975(3) 0.0456(16) Uani 1 1 d .
H15A H 0.4563 -0.0419 0.6367 0.068 Uiso 1 1 calc R
H15B H 0.5028 -0.0570 0.5738 0.068 Uiso 1 1 calc R
H15C H 0.3862 -0.0973 0.5960 0.068 Uiso 1 1 calc R
C16 C 0.2361(5) 0.0180(4) 0.6056(3) 0.0458(17) Uani 1 1 d .
H16A H 0.1976 -0.0305 0.6036 0.069 Uiso 1 1 calc R
H16B H 0.1865 0.0551 0.5870 0.069 Uiso 1 1 calc R
H16C H 0.2478 0.0317 0.6453 0.069 Uiso 1 1 calc R
C17 C 0.3293(7) -0.0014(4) 0.5111(3) 0.0523(18) Uani 1 1 d .
H17A H 0.2789 -0.0452 0.5080 0.078 Uiso 1 1 calc R
H17B H 0.4031 -0.0102 0.4908 0.078 Uiso 1 1 calc R
H17C H 0.2890 0.0413 0.4947 0.078 Uiso 1 1 calc R
C18 C 0.5902(5) 0.2364(4) 0.4884(3) 0.0372(14) Uani 1 1 d .
C19 C 0.5524(8) 0.2016(4) 0.4312(3) 0.062(2) Uani 1 1 d .
H19A H 0.4663 0.2005 0.4289 0.092 Uiso 1 1 calc R
H19B H 0.5831 0.1511 0.4286 0.092 Uiso 1 1 calc R
H19C H 0.5837 0.2313 0.3999 0.092 Uiso 1 1 calc R
C20 C 0.5515(8) 0.3177(4) 0.4880(3) 0.062(2) Uani 1 1 d .
H20A H 0.4658 0.3204 0.4841 0.093 Uiso 1 1 calc R
H20B H 0.5888 0.3434 0.4562 0.093 Uiso 1 1 calc R
H20C H 0.5751 0.3413 0.5236 0.093 Uiso 1 1 calc R
C21 C 0.7268(6) 0.2332(5) 0.4930(4) 0.065(2) Uani 1 1 d .
H21A H 0.7620 0.2571 0.4599 0.097 Uiso 1 1 calc R
H21B H 0.7522 0.1814 0.4947 0.097 Uiso 1 1 calc R
H21C H 0.7521 0.2589 0.5275 0.097 Uiso 1 1 calc R
C22 C 0.6234(5) 0.1229(3) 0.8754(2) 0.0306(13) Uani 1 1 d .
C23 C 0.6804(6) 0.0941(3) 0.9252(3) 0.0370(15) Uani 1 1 d .
C24 C 0.7771(6) 0.1348(4) 0.9461(3) 0.0391(15) Uani 1 1 d .
H24 H 0.8157 0.1164 0.9788 0.047 Uiso 1 1 calc R
C25 C 0.8215(5) 0.2015(3) 0.9217(3) 0.0358(14) Uani 1 1 d .
C26 C 0.7604(5) 0.2284(3) 0.8741(2) 0.0335(14) Uani 1 1 d .
H26 H 0.7857 0.2730 0.8568 0.040 Uiso 1 1 calc R
C27 C 0.6611(5) 0.1901(3) 0.8511(2) 0.0318(13) Uani 1 1 d .
C28 C 0.5951(5) 0.2217(3) 0.8008(2) 0.0332(14) Uani 1 1 d .
H28A H 0.6345 0.2681 0.7892 0.040 Uiso 1 1 calc R
H28B H 0.5146 0.2348 0.8134 0.040 Uiso 1 1 calc R
C29 C 0.9364(6) 0.2384(4) 0.9459(3) 0.0441(15) Uani 1 1 d .
C30 C 0.9727(7) 0.3073(4) 0.9120(3) 0.060(2) Uani 1 1 d .
H30A H 0.9834 0.2939 0.8722 0.090 Uiso 1 1 calc R
H30B H 1.0466 0.3270 0.9272 0.090 Uiso 1 1 calc R
H30C H 0.9111 0.3450 0.9151 0.090 Uiso 1 1 calc R
C31 C 1.0413(7) 0.1820(5) 0.9429(4) 0.081(3) Uani 1 1 d .
H31A H 1.0504 0.1644 0.9040 0.121 Uiso 1 1 calc R
H31B H 1.0251 0.1399 0.9679 0.121 Uiso 1 1 calc R
H31C H 1.1140 0.2065 0.9551 0.121 Uiso 1 1 calc R
C32 C 0.9153(8) 0.2603(6) 1.0092(3) 0.086(3) Uani 1 1 d .
H32A H 0.9897 0.2765 1.0261 0.129 Uiso 1 1 calc R
H32B H 0.8851 0.2174 1.0301 0.129 Uiso 1 1 calc R
H32C H 0.8580 0.3007 1.0111 0.129 Uiso 1 1 calc R
C33 C 0.6383(6) 0.0203(4) 0.9531(3) 0.0424(16) Uani 1 1 d .
C34 C 0.6626(7) -0.0447(4) 0.9116(3) 0.0503(17) Uani 1 1 d .
H34A H 0.6207 -0.0359 0.8760 0.075 Uiso 1 1 calc R
H34B H 0.6351 -0.0911 0.9285 0.075 Uiso 1 1 calc R
H34C H 0.7472 -0.0480 0.9042 0.075 Uiso 1 1 calc R
C35 C 0.5047(6) 0.0256(4) 0.9699(3) 0.0501(18) Uani 1 1 d .
H35A H 0.4590 0.0426 0.9373 0.075 Uiso 1 1 calc R
H35B H 0.4955 0.0606 1.0013 0.075 Uiso 1 1 calc R
H35C H 0.4765 -0.0233 0.9817 0.075 Uiso 1 1 calc R
C36 C 0.7074(8) 0.0028(4) 1.0099(3) 0.061(2) Uani 1 1 d .
H36A H 0.6792 -0.0441 1.0257 0.091 Uiso 1 1 calc R
H36B H 0.6940 0.0426 1.0372 0.091 Uiso 1 1 calc R
H36C H 0.7918 -0.0011 1.0018 0.091 Uiso 1 1 calc R
C37 C 0.4740(5) -0.0561(3) 0.7692(3) 0.0415(14) Uani 1 1 d .
H37A H 0.4956 -0.0742 0.7310 0.050 Uiso 1 1 calc R
H37B H 0.5306 -0.0745 0.7977 0.050 Uiso 1 1 calc R
C38 C 0.3476(6) -0.0723(4) 0.7845(2) 0.0394(14) Uani 1 1 d .
C39 C 0.2613(5) -0.0820(4) 0.7419(2) 0.0410(15) Uani 1 1 d .
H39 H 0.2841 -0.0824 0.7033 0.049 Uiso 1 1 calc R
C40 C 0.1401(6) -0.0911(4) 0.7565(3) 0.056(2) Uani 1 1 d .
H40 H 0.0826 -0.0977 0.7278 0.067 Uiso 1 1 calc R
C41 C 0.1078(7) -0.0902(5) 0.8124(3) 0.064(2) Uani 1 1 d .
H41 H 0.0273 -0.0968 0.8219 0.077 Uiso 1 1 calc R
C42 C 0.1878(8) -0.0803(5) 0.8547(3) 0.075(3) Uani 1 1 d .
H42 H 0.1620 -0.0781 0.8929 0.090 Uiso 1 1 calc R
C43 C 0.3097(7) -0.0731(5) 0.8420(3) 0.0565(18) Uani 1 1 d .
H43 H 0.3656 -0.0689 0.8717 0.068 Uiso 1 1 calc R
C44 C 0.2629(5) 0.1097(4) 0.8011(3) 0.0437(16) Uani 1 1 d .
H44A H 0.2022 0.0827 0.7794 0.052 Uiso 1 1 calc R
H44B H 0.2517 0.0985 0.8418 0.052 Uiso 1 1 calc R
C45 C 0.2507(7) 0.1911(5) 0.7913(4) 0.0702(10) Uani 1 1 d .
C46 C 0.2180(6) 0.2198(5) 0.7371(4) 0.0702(10) Uani 1 1 d .
H46 H 0.1979 0.1865 0.7076 0.084 Uiso 1 1 calc R
C47 C 0.2149(6) 0.2952(4) 0.7266(5) 0.0702(10) Uani 1 1 d .
H47 H 0.1923 0.3120 0.6901 0.084 Uiso 1 1 calc R
C48 C 0.2427(6) 0.3449(5) 0.7661(4) 0.0702(10) Uani 1 1 d .
H48 H 0.2410 0.3960 0.7569 0.084 Uiso 1 1 calc R
C49 C 0.2742(7) 0.3232(5) 0.8209(4) 0.0702(10) Uani 1 1 d .
H49 H 0.2906 0.3587 0.8494 0.084 Uiso 1 1 calc R
C50 C 0.2809(7) 0.2437(5) 0.8329(4) 0.0702(10) Uani 1 1 d .
H50 H 0.3060 0.2275 0.8691 0.084 Uiso 1 1 calc R

loop_
_atom_site_aniso_label
_atom_site_aniso_U_11
_atom_site_aniso_U_22
_atom_site_aniso_U_33
_atom_site_aniso_U_23
_atom_site_aniso_U_13
_atom_site_aniso_U_12
Zr1 0.0262(2) 0.0226(3) 0.0369(3) 0.0033(3) 0.0021(3) -0.0019(2)
N1 0.029(2) 0.024(3) 0.037(2) 0.001(2) -0.0001(19) 0.002(2)
O1 0.037(2) 0.029(2) 0.0337(19) 0.0004(19) 0.0003(16) -0.0071(19)
O2 0.037(2) 0.030(2) 0.039(2) 0.0027(17) 0.0012(18) -0.0072(19)
C1 0.0518(17) 0.0435(19) 0.158(3) -0.001(2) 0.041(2) -0.0014(16)
C2 0.0518(17) 0.0435(19) 0.158(3) -0.001(2) 0.041(2) -0.0014(16)
C3 0.0518(17) 0.0435(19) 0.158(3) -0.001(2) 0.041(2) -0.0014(16)
C4 0.0518(17) 0.0435(19) 0.158(3) -0.001(2) 0.041(2) -0.0014(16)
C5 0.0518(17) 0.0435(19) 0.158(3) -0.001(2) 0.041(2) -0.0014(16)
C6 0.0518(17) 0.0435(19) 0.158(3) -0.001(2) 0.041(2) -0.0014(16)
C7 0.028(3) 0.018(3) 0.036(3) 0.005(2) 0.001(3) 0.005(3)
C8 0.033(3) 0.016(3) 0.043(3) 0.000(2) 0.000(3) -0.001(2)
C9 0.034(3) 0.037(3) 0.028(3) 0.001(3) 0.000(3) 0.004(3)
C10 0.028(3) 0.031(3) 0.037(3) 0.007(2) -0.003(3) 0.007(3)
C11 0.035(3) 0.022(3) 0.042(3) 0.003(2) -0.008(3) -0.011(3)
C12 0.034(3) 0.028(3) 0.032(3) 0.000(3) -0.002(2) -0.004(3)
C13 0.044(4) 0.018(3) 0.039(3) 0.006(2) -0.006(3) -0.001(3)
C14 0.042(3) 0.026(3) 0.043(3) -0.001(3) 0.001(3) -0.009(3)
C15 0.050(4) 0.025(3) 0.062(4) -0.007(3) 0.003(3) 0.002(3)
C16 0.037(3) 0.042(4) 0.058(4) 0.012(3) -0.005(3) -0.014(3)
C17 0.066(5) 0.042(4) 0.049(4) -0.004(3) -0.010(4) -0.012(4)
C18 0.031(3) 0.037(4) 0.044(3) 0.003(3) 0.004(3) -0.003(3)
C19 0.071(5) 0.068(5) 0.046(4) 0.012(3) 0.010(4) -0.011(5)
C20 0.075(5) 0.041(4) 0.070(4) 0.021(4) 0.026(5) -0.004(4)
C21 0.045(4) 0.073(6) 0.075(5) 0.006(5) 0.011(4) 0.004(4)
C22 0.028(3) 0.032(3) 0.032(3) 0.001(3) -0.003(2) -0.003(3)
C23 0.040(3) 0.026(3) 0.044(3) 0.004(3) 0.000(3) -0.001(3)
C24 0.046(4) 0.033(4) 0.039(3) 0.007(3) -0.005(3) -0.004(3)
C25 0.038(3) 0.030(4) 0.039(3) -0.002(3) -0.001(3) -0.001(3)
C26 0.040(3) 0.026(3) 0.035(3) 0.000(3) 0.004(3) -0.001(3)
C27 0.036(3) 0.024(3) 0.036(3) -0.002(3) 0.002(3) 0.001(3)
C28 0.044(3) 0.027(3) 0.029(3) -0.003(3) 0.000(3) -0.006(3)
C29 0.036(3) 0.048(4) 0.048(3) 0.003(3) -0.005(3) -0.004(3)
C30 0.059(5) 0.044(4) 0.076(5) 0.011(4) -0.013(4) -0.025(4)
C31 0.042(4) 0.065(6) 0.134(7) 0.023(5) -0.021(6) -0.011(4)
C32 0.093(7) 0.101(8) 0.065(5) -0.007(5) -0.027(5) -0.039(6)
C33 0.052(4) 0.030(4) 0.045(4) 0.009(3) -0.003(3) -0.006(3)
C34 0.063(4) 0.039(4) 0.049(4) 0.010(3) -0.002(4) 0.002(4)
C35 0.059(4) 0.040(4) 0.051(4) 0.003(3) 0.016(3) -0.008(3)
C36 0.092(6) 0.049(5) 0.042(4) 0.009(4) -0.011(4) -0.020(4)
C37 0.048(3) 0.026(3) 0.050(3) 0.001(3) 0.003(3) -0.003(2)
C38 0.056(3) 0.019(3) 0.043(3) 0.002(3) -0.002(3) -0.007(3)
C39 0.052(4) 0.036(4) 0.035(3) -0.003(3) 0.004(3) -0.005(3)
C40 0.057(4) 0.056(5) 0.055(4) -0.005(3) -0.009(3) 0.000(4)
C41 0.054(4) 0.069(6) 0.070(5) -0.003(4) 0.017(4) -0.022(4)
C42 0.094(6) 0.088(7) 0.044(4) -0.015(5) 0.021(4) -0.029(6)
C43 0.073(5) 0.048(4) 0.049(4) 0.007(4) -0.004(3) -0.017(4)
C44 0.032(3) 0.040(4) 0.059(4) -0.005(3) 0.013(3) 0.004(3)
C45 0.0459(16) 0.048(2) 0.117(3) -0.009(2) 0.002(2) 0.0022(15)
C46 0.0459(16) 0.048(2) 0.117(3) -0.009(2) 0.002(2) 0.0022(15)
C47 0.0459(16) 0.048(2) 0.117(3) -0.009(2) 0.002(2) 0.0022(15)
C48 0.0459(16) 0.048(2) 0.117(3) -0.009(2) 0.002(2) 0.0022(15)
C49 0.0459(16) 0.048(2) 0.117(3) -0.009(2) 0.002(2) 0.0022(15)
C50 0.0459(16) 0.048(2) 0.117(3) -0.009(2) 0.002(2) 0.0022(15)

loop_
_atom_type_symbol
_atom_type_description
_atom_type_scat_dispersion_real
_atom_type_scat_dispersion_imag
_atom_type_scat_source
C C 0.0033 0.0016 'International Tables Vol C Tables 4.2.6.8 and 6.1.1.4'
H H 0.0000 0.0000 'International Tables Vol C Tables 4.2.6.8 and 6.1.1.4'
N N 0.0061 0.0033 'International Tables Vol C Tables 4.2.6.8 and 6.1.1.4'
O O 0.0106 0.0060 'International Tables Vol C Tables 4.2.6.8 and 6.1.1.4'
Zr Zr -2.9673 0.5597 'International Tables Vol C Tables 4.2.6.8 and 6.1.1.4'

loop_
_geom_angle_atom_site_label_1
_geom_angle_atom_site_label_2
_geom_angle_atom_site_label_3
_geom_angle
O1 Zr1 O2 158.48(15)
O1 Zr1 C44 95.7(2)
O2 Zr1 C44 97.7(2)
O1 Zr1 C37 94.2(2)
O2 Zr1 C37 95.4(2)
C44 Zr1 C37 114.5(2)
O1 Zr1 N1 79.43(15)
O2 Zr1 N1 79.59(15)
C44 Zr1 N1 115.9(2)
C37 Zr1 N1 129.63(19)
O1 Zr1 C38 96.00(16)
O2 Zr1 C38 102.30(16)
C44 Zr1 C38 82.8(2)
C37 Zr1 C38 31.70(19)
N1 Zr1 C38 160.98(17)
C13 N1 C1 112.1(6)
C13 N1 C28 103.5(4)
C1 N1 C28 112.0(5)
C13 N1 Zr1 108.4(3)
C1 N1 Zr1 113.3(4)
C28 N1 Zr1 106.9(3)
C7 O1 Zr1 144.9(3)
C22 O2 Zr1 144.1(3)
C2 C1 C6 116.0(7)
C2 C1 N1 120.6(6)
C6 C1 N1 114.5(6)
C1 C2 C3 110.2(8)
C4 C3 C2 108.6(7)
C5 C4 C3 119.4(7)
C4 C5 C6 123.5(7)
C5 C6 C1 113.4(7)
O1 C7 C12 116.7(5)
O1 C7 C8 122.2(5)
C12 C7 C8 121.1(5)
C9 C8 C7 115.8(5)
C9 C8 C14 122.4(5)
C7 C8 C14 121.8(5)
C10 C9 C8 125.2(5)
C9 C10 C11 116.7(5)
C9 C10 C18 123.3(5)
C11 C10 C18 120.0(5)
C12 C11 C10 121.7(5)
C7 C12 C11 119.5(5)
C7 C12 C13 120.5(5)
C11 C12 C13 120.0(5)
C12 C13 N1 116.1(5)
C16 C14 C15 111.6(5)
C16 C14 C8 110.5(5)
C15 C14 C8 109.6(5)
C16 C14 C17 106.1(5)
C15 C14 C17 107.3(5)
C8 C14 C17 111.6(5)
C20 C18 C19 107.8(6)
C20 C18 C21 108.8(6)
C19 C18 C21 108.9(6)
C20 C18 C10 109.9(5)
C19 C18 C10 112.6(5)
C21 C18 C10 108.8(5)
O2 C22 C27 117.0(5)
O2 C22 C23 122.6(5)
C27 C22 C23 120.4(5)
C24 C23 C22 116.6(6)
C24 C23 C33 122.4(6)
C22 C23 C33 121.0(5)
C23 C24 C25 125.0(6)
C26 C25 C24 116.1(5)
C26 C25 C29 123.6(6)
C24 C25 C29 120.3(5)
C25 C26 C27 121.6(6)
C22 C27 C26 120.2(5)
C22 C27 C28 119.5(5)
C26 C27 C28 120.3(5)
C27 C28 N1 116.2(5)
C30 C29 C32 109.5(6)
C30 C29 C31 107.4(6)
C32 C29 C31 108.9(7)
C30 C29 C25 112.1(5)
C32 C29 C25 109.1(6)
C31 C29 C25 109.8(6)
C34 C33 C23 109.0(5)
C34 C33 C35 112.1(6)
C23 C33 C35 110.5(6)
C34 C33 C36 107.1(6)
C23 C33 C36 112.1(5)
C35 C33 C36 106.1(6)
C38 C37 Zr1 93.7(4)
C39 C38 C43 117.8(6)
C39 C38 C37 120.9(5)
C43 C38 C37 121.2(6)
C39 C38 Zr1 108.6(4)
C43 C38 Zr1 102.9(4)
C37 C38 Zr1 54.6(3)
C38 C39 C40 120.8(6)
C41 C40 C39 119.3(7)
C42 C41 C40 122.0(7)
C41 C42 C43 120.4(7)
C42 C43 C38 119.8(7)
C45 C44 Zr1 109.1(5)
C50 C45 C46 116.2(8)
C50 C45 C44 122.2(9)
C46 C45 C44 121.3(8)
C47 C46 C45 121.6(9)
C48 C47 C46 122.1(10)
C47 C48 C49 121.2(9)
C48 C49 C50 117.9(8)
C45 C50 C49 120.9(9)

loop_
_geom_bond_atom_site_label_1
_geom_bond_atom_site_label_2
_geom_bond_distance
Zr1 O1 1.995(4)
Zr1 O2 2.003(4)
Zr1 C44 2.266(6)
Zr1 C37 2.294(6)
Zr1 N1 2.385(5)
Zr1 C38 2.810(6)
N1 C13 1.500(7)
N1 C1 1.517(8)
N1 C28 1.519(7)
O1 C7 1.363(6)
O2 C22 1.357(7)
C1 C2 1.412(10)
C1 C6 1.512(9)
C2 C3 1.564(10)
C3 C4 1.506(9)
C4 C5 1.340(9)
C5 C6 1.469(9)
C7 C12 1.392(8)
C7 C8 1.415(7)
C8 C9 1.407(8)
C8 C14 1.530(8)
C9 C10 1.373(8)
C10 C11 1.397(7)
C10 C18 1.536(8)
C11 C12 1.396(7)
C12 C13 1.498(8)
C14 C16 1.517(9)
C14 C15 1.529(9)
C14 C17 1.541(8)
C18 C20 1.504(9)
C18 C19 1.519(9)
C18 C21 1.526(8)
C22 C27 1.382(8)
C22 C23 1.412(8)
C23 C24 1.384(9)
C23 C33 1.533(8)
C24 C25 1.399(8)
C25 C26 1.381(8)
C25 C29 1.542(9)
C26 C27 1.402(8)
C27 C28 1.485(8)
C29 C30 1.507(9)
C29 C32 1.533(10)
C29 C31 1.539(11)
C33 C34 1.524(9)
C33 C35 1.541(9)
C33 C36 1.553(9)
C37 C38 1.480(8)
C38 C39 1.386(8)
C38 C43 1.396(8)
C39 C40 1.400(9)
C40 C41 1.343(10)
C41 C42 1.336(11)
C42 C43 1.396(11)
C44 C45 1.466(10)
C45 C50 1.380(11)
C45 C46 1.402(12)
C46 C47 1.357(10)
C47 C48 1.306(11)
C48 C49 1.370(11)
C49 C50 1.436(11)
